data_1552805
loop_
_publ_author_name
'Sturtz, Benjamin W.'
'Moore, Curtis E.'
'Jenkins, Tyler S.'
'Miller, Jennifer L.'
'Momberger, Carlisle D.'
'Rheingold, Arnold L.'
'Kenney, Malcolm E.'

_publ_section_title
;
 Structural Data Showing the Existence of LDI Bonds between the Rings of
 Dimeric Cofacial Siloxysilicon Phthalocyanines.
;
_journal_issue 2
_journal_name_full 'The journal of physical chemistry. A'
_journal_page_first 471
_journal_page_last 481
_journal_paper_doi 10.1021/acs.jpca.8b09247
_journal_volume 123
_journal_year 2019
_chemical_formula_sum 'C104 H118 N16 O3 Si4'
_chemical_formula_weight 1752.50
_space_group_crystal_system triclinic
_space_group_IT_number 2
_space_group_name_Hall '-P 1'
_space_group_name_H-M_alt 'P -1'
_atom_sites_solution_hydrogens geom
_audit_creation_method SHELXL-2013
_cell_angle_alpha 75.374(3)
_cell_angle_beta 84.152(3)
_cell_angle_gamma 87.724(3)
_cell_formula_units_Z 2
_cell_length_a 13.7746(12)
_cell_length_b 16.2985(15)
_cell_length_c 21.2476(18)
_cell_measurement_reflns_used 7891
_cell_measurement_temperature 100(2)
_cell_measurement_theta_max 25.26
_cell_measurement_theta_min 2.30
_cell_volume 4591.1(7)
_computing_cell_refinement 'Bruker SAINT'
_computing_data_collection 'Bruker APEX2'
_computing_data_reduction 'Bruker SAINT'
_computing_molecular_graphics 'Bruker SHELXTL'
_computing_publication_material 'Bruker SHELXTL'
_computing_structure_refinement 'SHELXL-2013 (Sheldrick, 2013)'
_computing_structure_solution 'SHELXS-97 (Sheldrick 2008)'
_diffrn_ambient_temperature 100(2)
_diffrn_measured_fraction_theta_full 0.996
_diffrn_measured_fraction_theta_max 0.992
_diffrn_measurement_device_type 'Bruker APEX-II CCD'
_diffrn_measurement_method '\f and \w scans'
_diffrn_radiation_type MoK\a
_diffrn_radiation_wavelength 0.71073
_diffrn_reflns_av_R_equivalents 0.0640
_diffrn_reflns_av_unetI/netI 0.0826
_diffrn_reflns_Laue_measured_fraction_full 0.996
_diffrn_reflns_Laue_measured_fraction_max 0.992
_diffrn_reflns_limit_h_max 16
_diffrn_reflns_limit_h_min -16
_diffrn_reflns_limit_k_max 19
_diffrn_reflns_limit_k_min -17
_diffrn_reflns_limit_l_max 25
_diffrn_reflns_limit_l_min -25
_diffrn_reflns_number 53512
_diffrn_reflns_point_group_measured_fraction_full 0.996
_diffrn_reflns_point_group_measured_fraction_max 0.992
_diffrn_reflns_theta_full 25.000
_diffrn_reflns_theta_max 25.413
_diffrn_reflns_theta_min 0.995
_exptl_absorpt_coefficient_mu 0.127
_exptl_absorpt_correction_T_max 0.966
_exptl_absorpt_correction_T_min 0.944
_exptl_absorpt_correction_type multi-scan
_exptl_absorpt_process_details SADABS
_exptl_crystal_colour purple
_exptl_crystal_density_diffrn 1.268
_exptl_crystal_description plate
_exptl_crystal_F_000 1868
_exptl_crystal_size_max 0.240
_exptl_crystal_size_mid 0.090
_exptl_crystal_size_min 0.040
_refine_diff_density_max 1.338
_refine_diff_density_min -1.073
_refine_diff_density_rms 0.075
_refine_ls_extinction_method none
_refine_ls_goodness_of_fit_ref 1.022
_refine_ls_hydrogen_treatment constr
_refine_ls_matrix_type full
_refine_ls_number_parameters 1274
_refine_ls_number_reflns 16806
_refine_ls_number_restraints 0
_refine_ls_restrained_S_all 1.022
_refine_ls_R_factor_all 0.1543
_refine_ls_R_factor_gt 0.0926
_refine_ls_shift/su_max 0.007
_refine_ls_shift/su_mean 0.000
_refine_ls_structure_factor_coef Fsqd
_refine_ls_weighting_details 'w=1/[\s^2^(Fo^2^)+(0.1290P)^2^+8.6707P] where P=(Fo^2^+2Fc^2^)/3'
_refine_ls_weighting_scheme calc
_refine_ls_wR_factor_gt 0.2368
_refine_ls_wR_factor_ref 0.2764
_reflns_Friedel_coverage 0.000
_reflns_number_gt 9946
_reflns_number_total 16806
_reflns_threshold_expression 'I > 2\s(I)'
_cod_data_source_file jp8b09247_si_009.cif
_cod_data_source_block kenney12
_cod_database_code 1552805
_shelx_space_group_comment
; 
The symmetry employed for this shelxl refinement is uniquely defined 
by the following loop, which should always be used as a source of 
symmetry information in preference to the above space-group names. 
They are only intended as comments. 
;
_shelx_estimated_absorpt_t_min 0.970
_shelx_estimated_absorpt_t_max 0.995
_shelxl_version_number 2013-3

loop_
_space_group_symop_operation_xyz
'x, y, z'
'-x, -y, -z'

loop_
_atom_site_label
_atom_site_type_symbol
_atom_site_fract_x
_atom_site_fract_y
_atom_site_fract_z
_atom_site_U_iso_or_equiv
_atom_site_adp_type
_atom_site_occupancy
_atom_site_site_symmetry_order
_atom_site_calc_flag
_atom_site_refinement_flags_posn
_atom_site_refinement_flags_adp
_atom_site_refinement_flags_occupancy
_atom_site_disorder_assembly
_atom_site_disorder_group
Si1 Si 0.19334(9) 0.58031(8) 0.96549(6) 0.0288(3) Uani 1 1 d . . . . .
Si2 Si 0.24968(9) 0.56741(7) 0.81609(5) 0.0249(3) Uani 1 1 d . . . . .
Si3 Si 0.27666(9) 0.57113(7) 0.65845(5) 0.0272(3) Uani 1 1 d . . . . .
Si4' Si 0.3190(2) 0.5952(2) 0.50241(11) 0.0357(8) Uani 0.533(4) 1 d . . P A 1
Si4 Si 0.2935(2) 0.5396(3) 0.51195(14) 0.0383(9) Uani 0.467(4) 1 d . . P A 2
O1 O 0.2358(2) 0.56347(18) 0.89606(13) 0.0289(7) Uani 1 1 d . . . . .
O2 O 0.2645(2) 0.56994(17) 0.73699(13) 0.0269(6) Uani 1 1 d . . . . .
O3 O 0.2889(2) 0.57228(18) 0.57879(13) 0.0325(7) Uani 1 1 d . . . . .
N1 N 0.1237(3) 0.6226(2) 0.80464(16) 0.0320(9) Uani 1 1 d . . . . .
N2 N 0.1701(4) 0.7699(3) 0.77478(19) 0.0505(12) Uani 1 1 d . . . . .
N3 N 0.3102(3) 0.6760(2) 0.79819(17) 0.0333(9) Uani 1 1 d . . . . .
N4 N 0.4791(3) 0.6340(3) 0.80935(19) 0.0431(11) Uani 1 1 d . . . . .
N5 N 0.3751(3) 0.5122(2) 0.82793(16) 0.0257(8) Uani 1 1 d . . . . .
N6 N 0.3302(3) 0.3649(2) 0.85263(17) 0.0334(9) Uani 1 1 d . . . . .
N7 N 0.1886(3) 0.4590(2) 0.83614(16) 0.0275(8) Uani 1 1 d . . . . .
N8 N 0.0184(3) 0.5009(3) 0.83026(18) 0.0397(10) Uani 1 1 d . . . . .
N9 N 0.3423(3) 0.4620(2) 0.67800(17) 0.0373(10) Uani 1 1 d . . . . .
N10 N 0.2053(5) 0.3687(3) 0.6969(2) 0.0626(16) Uani 1 1 d . . . . .
N11 N 0.1534(3) 0.5158(2) 0.66846(17) 0.0352(9) Uani 1 1 d . . . . .
N12 N 0.0459(3) 0.6394(4) 0.6432(2) 0.0560(14) Uani 1 1 d . . . . .
N13 N 0.2123(3) 0.6806(2) 0.63681(17) 0.0340(9) Uani 1 1 d . . . . .
N14 N 0.3517(5) 0.7730(3) 0.6199(2) 0.0585(14) Uani 1 1 d . . . . .
N15 N 0.4007(3) 0.6256(3) 0.64801(17) 0.0366(9) Uani 1 1 d . . . . .
N16 N 0.5095(4) 0.5041(5) 0.6698(2) 0.0648(16) Uani 1 1 d . . . . .
C1 C 0.0356(3) 0.5826(3) 0.8126(2) 0.0387(12) Uani 1 1 d . . . . .
C2 C -0.0420(4) 0.6454(4) 0.7985(2) 0.0526(15) Uani 1 1 d . . . . .
C3 C -0.1425(4) 0.6381(5) 0.7976(3) 0.073(2) Uani 1 1 d . . . . .
H3 H -0.1726 0.5843 0.8076 0.087 Uiso 1 1 calc R U . . .
C4 C -0.1955(6) 0.7115(8) 0.7817(3) 0.105(4) Uani 1 1 d . . . . .
H4 H -0.2643 0.7082 0.7825 0.126 Uiso 1 1 calc R U . . .
C5 C -0.1536(7) 0.7899(7) 0.7646(3) 0.102(4) Uani 1 1 d . . . . .
H5 H -0.1938 0.8390 0.7526 0.123 Uiso 1 1 calc R U . . .
C6 C -0.0530(6) 0.7991(5) 0.7646(3) 0.080(2) Uani 1 1 d . . . . .
H6 H -0.0235 0.8533 0.7533 0.096 Uiso 1 1 calc R U . . .
C7 C 0.0022(5) 0.7235(4) 0.7822(2) 0.0582(18) Uani 1 1 d . . . . .
C8 C 0.1065(4) 0.7079(3) 0.7866(2) 0.0425(13) Uani 1 1 d . . . . .
C9 C 0.2636(5) 0.7539(3) 0.7803(2) 0.0437(13) Uani 1 1 d . . . . .
C10 C 0.3342(6) 0.8206(3) 0.7685(2) 0.0582(17) Uani 1 1 d . . . . .
C11 C 0.3238(8) 0.9079(4) 0.7474(3) 0.094(3) Uani 1 1 d . . . . .
H11 H 0.2622 0.9340 0.7383 0.113 Uiso 1 1 calc R U . . .
C12 C 0.4048(11) 0.9543(6) 0.7406(4) 0.136(5) Uani 1 1 d . . . . .
H12 H 0.4000 1.0143 0.7259 0.163 Uiso 1 1 calc R U . . .
C13 C 0.4941(9) 0.9170(6) 0.7542(3) 0.110(4) Uani 1 1 d . . . . .
H13 H 0.5485 0.9528 0.7497 0.132 Uiso 1 1 calc R U . . .
C14 C 0.5094(6) 0.8281(4) 0.7746(3) 0.081(3) Uani 1 1 d . . . . .
H14 H 0.5714 0.8025 0.7833 0.098 Uiso 1 1 calc R U . . .
C15 C 0.4236(5) 0.7815(4) 0.7807(2) 0.0549(17) Uani 1 1 d . . . . .
C16 C 0.4082(4) 0.6910(3) 0.7980(2) 0.0396(12) Uani 1 1 d . . . . .
C17 C 0.4631(3) 0.5516(3) 0.8226(2) 0.0356(11) Uani 1 1 d . . . . .
C18 C 0.5408(4) 0.4889(4) 0.8320(2) 0.0437(13) Uani 1 1 d . . . . .
C19 C 0.6410(4) 0.4976(5) 0.8290(3) 0.0585(16) Uani 1 1 d . . . . .
H19 H 0.6696 0.5518 0.8208 0.070 Uiso 1 1 calc R U . . .
C20 C 0.6976(4) 0.4248(5) 0.8382(3) 0.069(2) Uani 1 1 d . . . . .
H20 H 0.7665 0.4286 0.8364 0.083 Uiso 1 1 calc R U . . .
C21 C 0.6548(5) 0.3456(5) 0.8503(3) 0.0655(19) Uani 1 1 d . . . . .
H21 H 0.6956 0.2963 0.8561 0.079 Uiso 1 1 calc R U . . .
C22 C 0.5531(4) 0.3364(4) 0.8540(2) 0.0498(14) Uani 1 1 d . . . . .
H22 H 0.5239 0.2824 0.8630 0.060 Uiso 1 1 calc R U . . .
C23 C 0.4981(4) 0.4105(3) 0.8440(2) 0.0383(12) Uani 1 1 d . . . . .
C24 C 0.3934(3) 0.4269(3) 0.8417(2) 0.0297(10) Uani 1 1 d . . . . .
C25 C 0.2349(4) 0.3809(3) 0.8508(2) 0.0311(10) Uani 1 1 d . . . . .
C26 C 0.1642(4) 0.3145(3) 0.8653(2) 0.0396(12) Uani 1 1 d . . . . .
C27 C 0.1746(5) 0.2256(3) 0.8822(2) 0.0543(15) Uani 1 1 d . . . . .
H27 H 0.2370 0.1986 0.8850 0.065 Uiso 1 1 calc R U . . .
C28 C 0.0905(6) 0.1800(4) 0.8945(3) 0.0667(19) Uani 1 1 d . . . . .
H28 H 0.0947 0.1199 0.9064 0.080 Uiso 1 1 calc R U . . .
C29 C -0.0001(6) 0.2188(5) 0.8900(3) 0.074(2) Uani 1 1 d . . . . .
H29 H -0.0564 0.1844 0.8988 0.088 Uiso 1 1 calc R U . . .
C30 C -0.0120(5) 0.3061(4) 0.8731(2) 0.0585(17) Uani 1 1 d . . . . .
H30 H -0.0747 0.3323 0.8701 0.070 Uiso 1 1 calc R U . . .
C31 C 0.0730(4) 0.3533(3) 0.8607(2) 0.0409(12) Uani 1 1 d . . . . .
C32 C 0.0896(3) 0.4438(3) 0.8416(2) 0.0334(11) Uani 1 1 d . . . . .
C33 C 0.4404(5) 0.4484(4) 0.6793(2) 0.0564(17) Uani 1 1 d . . . . .
C34 C 0.4610(4) 0.3591(3) 0.69567(19) 0.102(4) Uani 1 1 d G . . . .
C35 C 0.5465(4) 0.3111(4) 0.7040(2) 0.138(5) Uani 1 1 d G . . . .
H35 H 0.6077 0.3385 0.6978 0.166 Uiso 1 1 calc R U . . .
C36 C 0.5427(6) 0.2231(4) 0.7215(2) 0.223(11) Uani 1 1 d G . . . .
H36 H 0.6012 0.1903 0.7273 0.268 Uiso 1 1 calc R U . . .
C37 C 0.4532(7) 0.1830(2) 0.7307(2) 0.204(9) Uani 1 1 d G . . . .
H37 H 0.4506 0.1229 0.7426 0.244 Uiso 1 1 calc R U . . .
C38 C 0.3677(6) 0.2310(3) 0.7223(2) 0.145(5) Uani 1 1 d G . . . .
H38 H 0.3065 0.2037 0.7286 0.174 Uiso 1 1 calc R U . . .
C39 C 0.3715(4) 0.3191(3) 0.70481(19) 0.098(4) Uani 1 1 d G . . . .
C40 C 0.2973(6) 0.3855(3) 0.6929(2) 0.0553(17) Uani 1 1 d . . . . .
C41 C 0.1393(5) 0.4298(4) 0.6852(2) 0.0535(16) Uani 1 1 d . . . . .
C42 C 0.0362(3) 0.4145(3) 0.68973(19) 0.081(3) Uani 1 1 d G . . . .
C43 C -0.0190(5) 0.3413(3) 0.7059(2) 0.119(4) Uani 1 1 d G . . . .
H43 H 0.0123 0.2872 0.7166 0.142 Uiso 1 1 calc R U . . .
C44 C -0.1200(5) 0.3471(5) 0.7064(2) 0.187(9) Uani 1 1 d G . . . .
H44 H -0.1577 0.2970 0.7174 0.225 Uiso 1 1 calc R U . . .
C45 C -0.1659(3) 0.4262(6) 0.6907(2) 0.173(8) Uani 1 1 d G . . . .
H45 H -0.2349 0.4301 0.6911 0.208 Uiso 1 1 calc R U . . .
C46 C -0.1107(3) 0.4994(4) 0.6746(2) 0.117(4) Uani 1 1 d G . . . .
H46 H -0.1421 0.5534 0.6639 0.141 Uiso 1 1 calc R U . . .
C47 C -0.0097(3) 0.4936(3) 0.67408(19) 0.078(2) Uani 1 1 d G . . . .
C48 C 0.0648(4) 0.5570(4) 0.6602(2) 0.0520(15) Uani 1 1 d . . . . .
C49 C 0.1160(4) 0.6957(4) 0.6320(2) 0.0458(14) Uani 1 1 d . . . . .
C50 C 0.0973(4) 0.7853(2) 0.61180(18) 0.073(2) Uani 1 1 d G . . . .
C51 C 0.0130(4) 0.8338(4) 0.5985(2) 0.114(4) Uani 1 1 d G . . . .
H51 H -0.0480 0.8069 0.6023 0.137 Uiso 1 1 calc R U . . .
C52 C 0.0180(5) 0.9218(4) 0.5796(2) 0.169(8) Uani 1 1 d G . . . .
H52 H -0.0396 0.9549 0.5705 0.203 Uiso 1 1 calc R U . . .
C53 C 0.1072(6) 0.9612(2) 0.5740(2) 0.185(9) Uani 1 1 d G . . . .
H53 H 0.1106 1.0213 0.5611 0.222 Uiso 1 1 calc R U . . .
C54 C 0.1914(5) 0.9127(3) 0.5873(2) 0.115(4) Uani 1 1 d G . . . .
H54 H 0.2524 0.9397 0.5834 0.138 Uiso 1 1 calc R U . . .
C55 C 0.1865(4) 0.8248(3) 0.60619(18) 0.076(2) Uani 1 1 d G . . . .
C56 C 0.2595(5) 0.7582(3) 0.6214(2) 0.0464(14) Uani 1 1 d . . . . .
C57 C 0.4160(5) 0.7106(4) 0.6330(2) 0.0500(15) Uani 1 1 d . . . . .
C58 C 0.5185(3) 0.7258(4) 0.63144(19) 0.086(3) Uani 1 1 d G . . . .
C59 C 0.5732(5) 0.7989(4) 0.6198(2) 0.123(4) Uani 1 1 d G . . . .
H59 H 0.5418 0.8530 0.6103 0.148 Uiso 1 1 calc R U . . .
C60 C 0.6738(4) 0.7929(5) 0.6220(2) 0.195(9) Uani 1 1 d G . . . .
H60 H 0.7111 0.8429 0.6140 0.234 Uiso 1 1 calc R U . . .
C61 C 0.7197(3) 0.7138(6) 0.6358(2) 0.204(10) Uani 1 1 d G . . . .
H61 H 0.7885 0.7097 0.6373 0.245 Uiso 1 1 calc R U . . .
C62 C 0.6651(3) 0.6407(5) 0.6475(2) 0.123(4) Uani 1 1 d G . . . .
H62 H 0.6965 0.5866 0.6569 0.148 Uiso 1 1 calc R U . . .
C63 C 0.5645(3) 0.6467(4) 0.64528(19) 0.082(3) Uani 1 1 d G . . . .
C64 C 0.4893(4) 0.5852(5) 0.6556(2) 0.0539(16) Uani 1 1 d . . . . .
C65 C 0.2058(4) 0.4815(3) 1.0305(2) 0.0446(13) Uani 1 1 d . . . . .
H65A H 0.1802 0.4912 1.0728 0.067 Uiso 1 1 calc R U . . .
H65B H 0.2748 0.4647 1.0318 0.067 Uiso 1 1 calc R U . . .
H65C H 0.1690 0.4362 1.0214 0.067 Uiso 1 1 calc R U . . .
C66 C 0.0625(3) 0.6132(3) 0.9648(2) 0.0376(11) Uani 1 1 d . . . . .
H66A H 0.0385 0.6230 1.0074 0.056 Uiso 1 1 calc R U . . .
H66B H 0.0245 0.5683 0.9562 0.056 Uiso 1 1 calc R U . . .
H66C H 0.0556 0.6656 0.9306 0.056 Uiso 1 1 calc R U . . .
C68 C 0.2670(3) 0.6676(3) 0.9783(2) 0.0378(11) Uani 1 1 d . . . . .
H68A H 0.2576 0.7195 0.9432 0.045 Uiso 1 1 calc R U . . .
H68B H 0.2431 0.6800 1.0205 0.045 Uiso 1 1 calc R U . . .
C69 C 0.3762(3) 0.6451(3) 0.9783(2) 0.0349(11) Uani 1 1 d . . . . .
H69A H 0.3875 0.6048 1.0205 0.042 Uiso 1 1 calc R U . . .
H69B H 0.3952 0.6161 0.9432 0.042 Uiso 1 1 calc R U . . .
C70 C 0.4414(3) 0.7217(3) 0.9685(2) 0.0380(11) Uani 1 1 d . . . . .
H70A H 0.4238 0.7497 1.0044 0.046 Uiso 1 1 calc R U . . .
H70B H 0.4286 0.7628 0.9270 0.046 Uiso 1 1 calc R U . . .
C71 C 0.5501(3) 0.6993(3) 0.9666(2) 0.0385(11) Uani 1 1 d . . . . .
H71A H 0.5630 0.6588 1.0083 0.046 Uiso 1 1 calc R U . . .
H71B H 0.5675 0.6707 0.9310 0.046 Uiso 1 1 calc R U . . .
C72 C 0.6151(4) 0.7760(3) 0.9559(3) 0.0410(12) Uani 1 1 d . . . . .
H72A H 0.6024 0.8163 0.9140 0.049 Uiso 1 1 calc R U . . .
H72B H 0.5971 0.8049 0.9913 0.049 Uiso 1 1 calc R U . . .
C73 C 0.7222(3) 0.7545(3) 0.9544(2) 0.0388(11) Uani 1 1 d . . . . .
H73A H 0.7393 0.7227 0.9207 0.047 Uiso 1 1 calc R U . . .
H73B H 0.7353 0.7167 0.9972 0.047 Uiso 1 1 calc R U . . .
C74 C 0.7884(3) 0.8315(3) 0.9401(2) 0.0412(12) Uani 1 1 d . . . . .
H74A H 0.7760 0.8691 0.8971 0.049 Uiso 1 1 calc R U . . .
H74B H 0.7711 0.8637 0.9735 0.049 Uiso 1 1 calc R U . . .
C75 C 0.8960(3) 0.8088(3) 0.9395(2) 0.0384(11) Uani 1 1 d . . . . .
H75A H 0.9077 0.7691 0.9817 0.046 Uiso 1 1 calc R U . . .
H75B H 0.9137 0.7788 0.9047 0.046 Uiso 1 1 calc R U . . .
C76 C 0.9621(4) 0.8840(3) 0.9282(2) 0.0423(12) Uani 1 1 d . . . . .
H76A H 0.9435 0.9145 0.9626 0.051 Uiso 1 1 calc R U . . .
H76B H 0.9509 0.9233 0.8857 0.051 Uiso 1 1 calc R U . . .
C77 C 1.0705(3) 0.8617(3) 0.9285(2) 0.0396(11) Uani 1 1 d . . . . .
H77A H 1.0810 0.8177 0.9690 0.048 Uiso 1 1 calc R U . . .
H77B H 1.0911 0.8372 0.8910 0.048 Uiso 1 1 calc R U . . .
C78 C 1.1339(4) 0.9367(3) 0.9245(3) 0.0417(12) Uani 1 1 d . . . . .
H78A H 1.1123 0.9614 0.9617 0.050 Uiso 1 1 calc R U . . .
H78B H 1.1233 0.9803 0.8839 0.050 Uiso 1 1 calc R U . . .
C79 C 1.2426(4) 0.9171(3) 0.9253(2) 0.0407(12) Uani 1 1 d . . . . .
H79A H 1.2541 0.8765 0.9672 0.049 Uiso 1 1 calc R U . . .
H79B H 1.2637 0.8891 0.8898 0.049 Uiso 1 1 calc R U . . .
C80 C 1.3050(4) 0.9937(3) 0.9170(2) 0.0417(12) Uani 1 1 d . . . . .
H80A H 1.2852 1.0209 0.9532 0.050 Uiso 1 1 calc R U . . .
H80B H 1.2924 1.0350 0.8756 0.050 Uiso 1 1 calc R U . . .
C81 C 1.4144(4) 0.9737(3) 0.9160(3) 0.0430(12) Uani 1 1 d . . . . .
H81A H 1.4271 0.9337 0.9580 0.052 Uiso 1 1 calc R U . . .
H81B H 1.4336 0.9448 0.8808 0.052 Uiso 1 1 calc R U . . .
C82 C 1.4777(4) 1.0503(3) 0.9057(2) 0.0429(12) Uani 1 1 d . . . . .
H82A H 1.4628 1.0763 0.9431 0.051 Uiso 1 1 calc R U . . .
H82B H 1.4609 1.0926 0.8658 0.051 Uiso 1 1 calc R U . . .
C83 C 1.5863(4) 1.0309(3) 0.8989(3) 0.0489(13) Uani 1 1 d . . . . .
H83A H 1.6033 0.9893 0.9392 0.059 Uiso 1 1 calc R U . . .
H83B H 1.6010 1.0040 0.8621 0.059 Uiso 1 1 calc R U . . .
C84 C 1.6501(4) 1.1075(4) 0.8875(3) 0.0518(14) Uani 1 1 d . . . . .
H84A H 1.6339 1.1356 0.9235 0.062 Uiso 1 1 calc R U . . .
H84B H 1.6349 1.1483 0.8464 0.062 Uiso 1 1 calc R U . . .
C85 C 1.7581(4) 1.0871(4) 0.8831(4) 0.0737(19) Uani 1 1 d . . . . .
H85A H 1.7949 1.1394 0.8756 0.111 Uiso 1 1 calc R U . . .
H85B H 1.7752 1.0606 0.8468 0.111 Uiso 1 1 calc R U . . .
H85C H 1.7743 1.0480 0.9240 0.111 Uiso 1 1 calc R U . . .
C92 C -0.0482(4) 0.7037(4) 0.4639(3) 0.0528(14) Uani 1 1 d . . . . .
H92A H -0.0616 0.6701 0.5096 0.063 Uiso 0.533(4) 1 calc R U P A 1
H92B H -0.0611 0.6677 0.4346 0.063 Uiso 0.533(4) 1 calc R U P A 1
H92C H -0.0342 0.7329 0.4975 0.063 Uiso 0.467(4) 1 calc R U P A 2
H92D H -0.0204 0.7377 0.4209 0.063 Uiso 0.467(4) 1 calc R U P A 2
C97 C -0.4722(5) 0.8748(4) 0.4386(3) 0.0688(18) Uani 1 1 d . . . . .
H97A H -0.4517 0.9183 0.3981 0.083 Uiso 0.533(4) 1 calc R U P A 1
H97B H -0.4709 0.9014 0.4755 0.083 Uiso 0.533(4) 1 calc R U P A 1
H97C H -0.4897 0.8542 0.4012 0.083 Uiso 0.467(4) 1 calc R U P A 2
H97D H -0.4998 0.8348 0.4791 0.083 Uiso 0.467(4) 1 calc R U P A 2
C1C C 0.1300(13) 0.6569(8) 0.4718(7) 0.055(4) Uani 0.533(4) 1 d . . P A 1
H1CA H 0.1208 0.6151 0.4464 0.066 Uiso 0.533(4) 1 calc R U P A 1
H1CB H 0.1127 0.6291 0.5185 0.066 Uiso 0.533(4) 1 calc R U P A 1
C1D C -0.2955(11) 0.8378(12) 0.4433(6) 0.064(4) Uani 0.533(4) 1 d . . P A 1
H1DA H -0.2912 0.8671 0.4785 0.077 Uiso 0.533(4) 1 calc R U P A 1
H1DB H -0.2790 0.8791 0.4009 0.077 Uiso 0.533(4) 1 calc R U P A 1
C1E C -0.220(2) 0.7619(15) 0.4514(13) 0.052(6) Uani 0.533(4) 1 d . . P A 1
H1EA H -0.2387 0.7199 0.4930 0.063 Uiso 0.533(4) 1 calc R U P A 1
H1EB H -0.2241 0.7338 0.4156 0.063 Uiso 0.533(4) 1 calc R U P A 1
C1G C -0.5786(11) 0.8521(13) 0.4352(7) 0.105(6) Uani 0.533(4) 1 d . . P A 1
H1GA H -0.5773 0.8201 0.4012 0.126 Uiso 0.533(4) 1 calc R U P A 1
H1GB H -0.5992 0.8118 0.4773 0.126 Uiso 0.533(4) 1 calc R U P A 1
C1J C -0.7494(16) 0.898(3) 0.4188(10) 0.197(15) Uani 0.533(4) 1 d . . P A 1
H1JA H -0.7850 0.9481 0.4281 0.237 Uiso 0.533(4) 1 calc R U P A 1
H1JB H -0.7654 0.8509 0.4579 0.237 Uiso 0.533(4) 1 calc R U P A 1
C1K C -0.6553(14) 0.9140(14) 0.4226(8) 0.090(6) Uani 0.533(4) 1 d . . P A 1
H1KA H -0.6559 0.9458 0.4567 0.108 Uiso 0.533(4) 1 calc R U P A 1
H1KB H -0.6336 0.9544 0.3807 0.108 Uiso 0.533(4) 1 calc R U P A 1
C1L C -0.798(3) 0.879(3) 0.3725(17) 0.34(3) Uani 0.533(4) 1 d . . P A 1
H1LA H -0.8692 0.8825 0.3852 0.411 Uiso 0.533(4) 1 calc R U P A 1
H1LB H -0.7826 0.8196 0.3711 0.411 Uiso 0.533(4) 1 calc R U P A 1
C1N C -0.960(3) 0.915(2) 0.2815(18) 0.152(19) Uani 0.533(4) 1 d . . P A 1
H1NA H -0.9711 0.8755 0.3254 0.182 Uiso 0.533(4) 1 calc R U P A 1
H1NB H -0.9409 0.8798 0.2502 0.182 Uiso 0.533(4) 1 calc R U P A 1
C86 C 0.3063(9) 0.4994(6) 0.4711(5) 0.053(3) Uani 0.533(4) 1 d . . P A 1
H86A H 0.3373 0.4505 0.4992 0.079 Uiso 0.533(4) 1 calc R U P A 1
H86B H 0.3380 0.5093 0.4264 0.079 Uiso 0.533(4) 1 calc R U P A 1
H86C H 0.2370 0.4881 0.4711 0.079 Uiso 0.533(4) 1 calc R U P A 1
C87 C 0.4485(8) 0.6301(8) 0.4869(5) 0.059(3) Uani 0.533(4) 1 d . . P A 1
H87A H 0.4552 0.6795 0.5044 0.089 Uiso 0.533(4) 1 calc R U P A 1
H87B H 0.4677 0.6453 0.4397 0.089 Uiso 0.533(4) 1 calc R U P A 1
H87C H 0.4908 0.5838 0.5083 0.089 Uiso 0.533(4) 1 calc R U P A 1
C89' C 0.2374(8) 0.6810(6) 0.4623(5) 0.049(3) Uani 0.533(4) 1 d . . P A 1
H89A H 0.2445 0.7311 0.4798 0.059 Uiso 0.533(4) 1 calc R U P A 1
H89B H 0.2585 0.6975 0.4149 0.059 Uiso 0.533(4) 1 calc R U P A 1
C91' C 0.0600(8) 0.7316(7) 0.4512(5) 0.055(3) Uani 0.533(4) 1 d . . P A 1
H91A H 0.0751 0.7584 0.4041 0.065 Uiso 0.533(4) 1 calc R U P A 1
H91B H 0.0697 0.7744 0.4757 0.065 Uiso 0.533(4) 1 calc R U P A 1
C93 C -0.1163(10) 0.7846(7) 0.4512(6) 0.062(3) Uani 0.533(4) 1 d . . P A 1
H93A H -0.1110 0.8153 0.4854 0.075 Uiso 0.533(4) 1 calc R U P A 1
H93B H -0.0944 0.8230 0.4084 0.075 Uiso 0.533(4) 1 calc R U P A 1
C96' C -0.4001(11) 0.8073(10) 0.4462(6) 0.074(4) Uani 0.533(4) 1 d . . P A 1
H96A H -0.4036 0.7774 0.4113 0.089 Uiso 0.533(4) 1 calc R U P A 1
H96B H -0.4160 0.7660 0.4886 0.089 Uiso 0.533(4) 1 calc R U P A 1
C102 C -0.775(4) 0.938(3) 0.302(2) 0.38(4) Uani 0.533(4) 1 d . . P A 1
H10A H -0.7343 0.9866 0.3024 0.461 Uiso 0.533(4) 1 calc R U P A 1
H10B H -0.7414 0.9063 0.2716 0.461 Uiso 0.533(4) 1 calc R U P A 1
C103 C -0.8792(16) 0.9685(11) 0.2817(9) 0.100(6) Uani 0.533(4) 1 d . . P A 1
H10C H -0.9033 1.0062 0.3101 0.119 Uiso 0.533(4) 1 calc R U P A 1
H10D H -0.8691 1.0053 0.2368 0.119 Uiso 0.533(4) 1 calc R U P A 1
C105 C -1.0567(12) 0.9590(11) 0.2640(8) 0.075(4) Uani 0.533(4) 1 d . . P A 1
H10E H -1.0445 1.0028 0.2224 0.090 Uiso 0.533(4) 1 calc R U P A 1
H10F H -1.0800 0.9886 0.2982 0.090 Uiso 0.533(4) 1 calc R U P A 1
C106 C -1.1422(11) 0.8996(8) 0.2565(6) 0.058(3) Uani 0.533(4) 1 d . . P A 1
H10G H -1.1196 0.8680 0.2240 0.087 Uiso 0.533(4) 1 calc R U P A 1
H10H H -1.1991 0.9348 0.2421 0.087 Uiso 0.533(4) 1 calc R U P A 1
H10I H -1.1603 0.8598 0.2986 0.087 Uiso 0.533(4) 1 calc R U P A 1
C1A C 0.3548(9) 0.6173(8) 0.4423(5) 0.051(3) Uani 0.467(4) 1 d . . P A 2
H1AA H 0.3168 0.6704 0.4341 0.077 Uiso 0.467(4) 1 calc R U P A 2
H1AB H 0.3600 0.5949 0.4034 0.077 Uiso 0.467(4) 1 calc R U P A 2
H1AC H 0.4203 0.6280 0.4525 0.077 Uiso 0.467(4) 1 calc R U P A 2
C1B C 0.3639(9) 0.4374(8) 0.5220(6) 0.053(3) Uani 0.467(4) 1 d . . P A 2
H1BA H 0.4292 0.4449 0.5339 0.080 Uiso 0.467(4) 1 calc R U P A 2
H1BB H 0.3694 0.4200 0.4808 0.080 Uiso 0.467(4) 1 calc R U P A 2
H1BC H 0.3298 0.3936 0.5565 0.080 Uiso 0.467(4) 1 calc R U P A 2
C1F C -1.0632(15) 0.8915(13) 0.2605(8) 0.084(5) Uani 0.467(4) 1 d . . P A 2
H1FA H -1.0735 0.8778 0.2189 0.100 Uiso 0.467(4) 1 calc R U P A 2
H1FB H -1.0806 0.8409 0.2963 0.100 Uiso 0.467(4) 1 calc R U P A 2
C1H C -1.1256(16) 0.9574(11) 0.2681(8) 0.073(4) Uani 0.467(4) 1 d . . P A 2
H1HA H -1.1148 1.0058 0.2301 0.110 Uiso 0.467(4) 1 calc R U P A 2
H1HB H -1.1131 0.9744 0.3076 0.110 Uiso 0.467(4) 1 calc R U P A 2
H1HC H -1.1933 0.9390 0.2722 0.110 Uiso 0.467(4) 1 calc R U P A 2
C1I C -0.9179(11) 0.9340(11) 0.3125(8) 0.059(4) Uani 0.467(4) 1 d . . P A 2
H1IA H -0.9492 0.9014 0.3550 0.071 Uiso 0.467(4) 1 calc R U P A 2
H1IB H -0.9345 0.9946 0.3089 0.071 Uiso 0.467(4) 1 calc R U P A 2
C1M C -0.8054(12) 0.9231(10) 0.3145(9) 0.058(4) Uani 0.467(4) 1 d . . P A 2
H1MA H -0.7864 0.8632 0.3174 0.069 Uiso 0.467(4) 1 calc R U P A 2
H1MB H -0.7719 0.9585 0.2739 0.069 Uiso 0.467(4) 1 calc R U P A 2
C89 C 0.1655(8) 0.5304(7) 0.4946(5) 0.043(3) Uani 0.467(4) 1 d . . P A 2
H89C H 0.1656 0.5043 0.4573 0.051 Uiso 0.467(4) 1 calc R U P A 2
H89D H 0.1303 0.4920 0.5331 0.051 Uiso 0.467(4) 1 calc R U P A 2
C90 C 0.1104(12) 0.6147(9) 0.4788(8) 0.046(4) Uani 0.467(4) 1 d . . P A 2
H90A H 0.1245 0.6466 0.5107 0.055 Uiso 0.467(4) 1 calc R U P A 2
H90B H 0.1371 0.6476 0.4351 0.055 Uiso 0.467(4) 1 calc R U P A 2
C91 C 0.0016(8) 0.6119(7) 0.4788(5) 0.043(3) Uani 0.467(4) 1 d . . P A 2
H91C H -0.0263 0.5784 0.5220 0.052 Uiso 0.467(4) 1 calc R U P A 2
H91D H -0.0138 0.5827 0.4456 0.052 Uiso 0.467(4) 1 calc R U P A 2
C93' C -0.1558(8) 0.6974(7) 0.4638(5) 0.043(3) Uani 0.467(4) 1 d . . P A 2
H93C H -0.1832 0.6609 0.5060 0.051 Uiso 0.467(4) 1 calc R U P A 2
H93D H -0.1700 0.6710 0.4286 0.051 Uiso 0.467(4) 1 calc R U P A 2
C94 C -0.205(3) 0.7890(16) 0.4525(16) 0.052(8) Uani 0.467(4) 1 d . . P A 2
H94A H -0.1931 0.8143 0.4887 0.062 Uiso 0.467(4) 1 calc R U P A 2
H94B H -0.1756 0.8260 0.4112 0.062 Uiso 0.467(4) 1 calc R U P A 2
C95 C -0.3119(10) 0.7841(11) 0.4495(6) 0.044(3) Uani 0.467(4) 1 d . . P A 2
H95A H -0.3411 0.7471 0.4910 0.052 Uiso 0.467(4) 1 calc R U P A 2
H95B H -0.3235 0.7579 0.4138 0.052 Uiso 0.467(4) 1 calc R U P A 2
C96 C -0.3632(10) 0.8727(7) 0.4379(5) 0.041(3) Uani 0.467(4) 1 d . . P A 2
H96C H -0.3459 0.9001 0.4718 0.049 Uiso 0.467(4) 1 calc R U P A 2
H96D H -0.3358 0.9077 0.3951 0.049 Uiso 0.467(4) 1 calc R U P A 2
C98 C -0.5180(10) 0.9582(8) 0.4349(7) 0.062(4) Uani 0.467(4) 1 d . . P A 2
H98A H -0.4912 0.9977 0.3939 0.074 Uiso 0.467(4) 1 calc R U P A 2
H98B H -0.4989 0.9793 0.4716 0.074 Uiso 0.467(4) 1 calc R U P A 2
C99 C -0.6263(11) 0.9617(9) 0.4370(7) 0.062(4) Uani 0.467(4) 1 d . . P A 2
H99A H -0.6491 1.0206 0.4352 0.075 Uiso 0.467(4) 1 calc R U P A 2
H99B H -0.6539 0.9251 0.4791 0.075 Uiso 0.467(4) 1 calc R U P A 2
C100 C -0.6649(12) 0.9336(10) 0.3819(9) 0.067(4) Uani 0.467(4) 1 d . . P A 2
H10J H -0.6514 0.8720 0.3884 0.081 Uiso 0.467(4) 1 calc R U P A 2
H10K H -0.6275 0.9628 0.3405 0.081 Uiso 0.467(4) 1 calc R U P A 2
C101 C -0.7736(11) 0.9495(9) 0.3738(8) 0.062(4) Uani 0.467(4) 1 d . . P A 2
H10L H -0.7885 1.0106 0.3689 0.075 Uiso 0.467(4) 1 calc R U P A 2
H10M H -0.8119 0.9175 0.4138 0.075 Uiso 0.467(4) 1 calc R U P A 2
C104 C -0.9632(14) 0.9082(16) 0.2601(14) 0.060(6) Uani 0.467(4) 1 d . . P A 2
H10N H -0.9465 0.9529 0.2196 0.072 Uiso 0.467(4) 1 calc R U P A 2
H10O H -0.9275 0.8564 0.2543 0.072 Uiso 0.467(4) 1 calc R U P A 2

loop_
_atom_site_aniso_label
_atom_site_aniso_U_11
_atom_site_aniso_U_22
_atom_site_aniso_U_33
_atom_site_aniso_U_23
_atom_site_aniso_U_13
_atom_site_aniso_U_12
Si1 0.0301(7) 0.0339(7) 0.0231(6) -0.0092(5) 0.0011(5) -0.0059(5)
Si2 0.0270(7) 0.0269(6) 0.0204(6) -0.0060(5) 0.0006(5) -0.0006(5)
Si3 0.0307(7) 0.0291(6) 0.0207(6) -0.0053(5) 0.0000(5) 0.0006(5)
Si4' 0.0435(17) 0.043(2) 0.0203(13) -0.0071(12) -0.0006(11) -0.0022(13)
Si4 0.045(2) 0.046(2) 0.0241(15) -0.0122(14) 0.0007(13) 0.0007(16)
O1 0.0297(17) 0.0343(16) 0.0237(15) -0.0105(12) 0.0010(13) -0.0010(13)
O2 0.0298(17) 0.0282(15) 0.0223(15) -0.0071(12) 0.0010(12) 0.0010(12)
O3 0.0369(19) 0.0386(18) 0.0222(15) -0.0095(13) 0.0012(13) 0.0005(14)
N1 0.032(2) 0.041(2) 0.0225(19) -0.0090(16) -0.0011(16) 0.0096(17)
N2 0.087(4) 0.039(3) 0.026(2) -0.0107(18) -0.008(2) 0.017(3)
N3 0.046(3) 0.030(2) 0.0232(19) -0.0079(15) 0.0050(17) -0.0050(17)
N4 0.040(3) 0.059(3) 0.033(2) -0.018(2) 0.0123(19) -0.023(2)
N5 0.024(2) 0.031(2) 0.0220(18) -0.0074(14) 0.0010(15) -0.0024(15)
N6 0.046(3) 0.031(2) 0.0220(19) -0.0054(15) 0.0005(17) 0.0009(18)
N7 0.025(2) 0.038(2) 0.0199(18) -0.0073(15) 0.0002(15) -0.0040(16)
N8 0.027(2) 0.065(3) 0.022(2) -0.0043(19) 0.0004(17) -0.002(2)
N9 0.055(3) 0.036(2) 0.0178(18) -0.0050(16) -0.0017(18) 0.0159(19)
N10 0.126(5) 0.032(3) 0.032(2) -0.0102(19) -0.001(3) -0.021(3)
N11 0.037(2) 0.044(2) 0.027(2) -0.0142(17) 0.0051(17) -0.0092(18)
N12 0.043(3) 0.098(4) 0.040(3) -0.041(3) -0.012(2) 0.026(3)
N13 0.041(3) 0.037(2) 0.0217(19) -0.0042(16) -0.0054(17) 0.0095(18)
N14 0.094(4) 0.047(3) 0.033(2) -0.015(2) 0.023(3) -0.031(3)
N15 0.039(3) 0.051(2) 0.0204(19) -0.0117(17) 0.0068(17) -0.0097(19)
N16 0.043(3) 0.124(5) 0.027(2) -0.024(3) -0.007(2) 0.032(3)
C1 0.030(3) 0.062(3) 0.020(2) -0.005(2) 0.002(2) 0.007(2)
C2 0.043(3) 0.085(4) 0.023(3) -0.006(3) 0.003(2) 0.019(3)
C3 0.037(3) 0.138(6) 0.029(3) 0.000(3) -0.001(2) 0.032(4)
C4 0.065(5) 0.189(10) 0.037(4) 0.004(5) -0.008(3) 0.071(6)
C5 0.099(7) 0.157(9) 0.034(4) -0.009(4) -0.003(4) 0.097(7)
C6 0.101(6) 0.099(5) 0.030(3) -0.008(3) -0.005(3) 0.065(5)
C7 0.061(4) 0.088(5) 0.023(3) -0.014(3) -0.006(3) 0.042(4)
C8 0.060(4) 0.046(3) 0.021(2) -0.010(2) -0.002(2) 0.018(3)
C9 0.082(4) 0.027(3) 0.022(2) -0.0073(19) 0.001(3) -0.005(3)
C10 0.118(6) 0.027(3) 0.030(3) -0.006(2) -0.006(3) -0.016(3)
C11 0.203(10) 0.030(3) 0.055(4) -0.009(3) -0.036(5) -0.024(4)
C12 0.280(17) 0.061(6) 0.071(6) 0.005(4) -0.061(8) -0.069(8)
C13 0.208(11) 0.085(6) 0.043(4) -0.020(4) 0.015(5) -0.109(7)
C14 0.129(6) 0.086(5) 0.034(3) -0.025(3) 0.024(4) -0.076(5)
C15 0.096(5) 0.046(3) 0.024(3) -0.012(2) 0.015(3) -0.039(3)
C16 0.049(3) 0.045(3) 0.026(2) -0.015(2) 0.011(2) -0.018(2)
C17 0.030(3) 0.054(3) 0.026(2) -0.016(2) 0.004(2) -0.010(2)
C18 0.029(3) 0.074(4) 0.032(3) -0.022(3) -0.002(2) 0.005(3)
C19 0.029(3) 0.108(5) 0.047(3) -0.035(3) -0.003(2) 0.006(3)
C20 0.033(3) 0.131(7) 0.058(4) -0.049(4) -0.011(3) 0.015(4)
C21 0.056(4) 0.108(6) 0.038(3) -0.031(3) -0.019(3) 0.041(4)
C22 0.043(3) 0.075(4) 0.034(3) -0.018(3) -0.010(2) 0.025(3)
C23 0.038(3) 0.060(3) 0.017(2) -0.010(2) -0.006(2) 0.014(2)
C24 0.033(3) 0.035(2) 0.021(2) -0.0084(18) -0.0023(19) 0.006(2)
C25 0.040(3) 0.031(2) 0.022(2) -0.0074(18) 0.000(2) -0.002(2)
C26 0.057(4) 0.038(3) 0.025(2) -0.010(2) 0.003(2) -0.014(2)
C27 0.087(5) 0.041(3) 0.035(3) -0.012(2) 0.011(3) -0.020(3)
C28 0.110(6) 0.049(4) 0.042(3) -0.013(3) 0.006(4) -0.041(4)
C29 0.108(6) 0.078(5) 0.036(3) -0.011(3) 0.005(4) -0.072(5)
C30 0.064(4) 0.083(5) 0.027(3) -0.009(3) 0.002(3) -0.043(3)
C31 0.052(3) 0.052(3) 0.019(2) -0.005(2) 0.000(2) -0.027(3)
C32 0.030(3) 0.052(3) 0.017(2) -0.0057(19) -0.0014(19) -0.011(2)
C33 0.063(4) 0.085(5) 0.025(3) -0.025(3) -0.012(3) 0.045(4)
C34 0.181(9) 0.103(6) 0.031(3) -0.039(4) -0.039(5) 0.101(6)
C35 0.210(10) 0.175(9) 0.052(4) -0.073(5) -0.072(5) 0.161(8)
C36 0.43(2) 0.198(13) 0.086(7) -0.108(8) -0.144(11) 0.248(16)
C37 0.47(3) 0.090(6) 0.091(7) -0.064(5) -0.156(11) 0.174(12)
C38 0.353(16) 0.048(4) 0.051(4) -0.029(3) -0.078(7) 0.059(7)
C39 0.230(11) 0.043(4) 0.026(3) -0.016(3) -0.039(5) 0.065(5)
C40 0.111(6) 0.033(3) 0.020(2) -0.005(2) -0.007(3) 0.003(3)
C41 0.077(4) 0.061(4) 0.027(3) -0.020(3) 0.010(3) -0.038(3)
C42 0.093(6) 0.124(6) 0.037(3) -0.042(4) 0.027(3) -0.080(5)
C43 0.166(9) 0.166(8) 0.033(3) -0.038(4) 0.028(4) -0.128(7)
C44 0.187(13) 0.34(2) 0.049(5) -0.078(8) 0.050(7) -0.220(14)
C45 0.082(7) 0.41(2) 0.068(6) -0.123(10) 0.041(5) -0.149(11)
C46 0.057(5) 0.264(12) 0.062(5) -0.100(6) 0.021(4) -0.059(6)
C47 0.048(4) 0.164(8) 0.043(3) -0.063(4) 0.018(3) -0.044(4)
C48 0.035(3) 0.100(5) 0.033(3) -0.040(3) 0.005(2) -0.014(3)
C49 0.058(4) 0.057(3) 0.027(3) -0.019(2) -0.014(2) 0.021(3)
C50 0.119(6) 0.075(4) 0.025(3) -0.017(3) -0.019(3) 0.065(4)
C51 0.162(9) 0.148(8) 0.039(4) -0.041(4) -0.039(4) 0.111(7)
C52 0.329(19) 0.136(9) 0.033(4) -0.022(5) -0.040(7) 0.177(12)
C53 0.39(2) 0.092(7) 0.040(5) 0.006(4) 0.003(8) 0.128(12)
C54 0.255(12) 0.038(4) 0.035(3) 0.004(3) 0.017(5) 0.035(5)
C55 0.156(8) 0.039(3) 0.024(3) -0.001(2) 0.001(4) 0.028(4)
C56 0.086(5) 0.025(3) 0.023(2) -0.0016(19) 0.005(3) 0.003(3)
C57 0.070(4) 0.055(4) 0.029(3) -0.020(2) 0.014(3) -0.031(3)
C58 0.074(5) 0.162(8) 0.038(3) -0.055(4) 0.033(3) -0.081(5)
C59 0.131(8) 0.208(10) 0.048(4) -0.071(5) 0.054(4) -0.125(7)
C60 0.143(11) 0.40(2) 0.081(7) -0.134(10) 0.077(7) -0.214(14)
C61 0.089(8) 0.49(3) 0.064(6) -0.115(11) 0.029(5) -0.157(14)
C62 0.036(4) 0.303(14) 0.043(4) -0.065(6) 0.009(3) -0.041(6)
C63 0.040(4) 0.183(8) 0.032(3) -0.045(4) 0.013(3) -0.043(5)
C64 0.027(3) 0.114(5) 0.021(3) -0.021(3) 0.003(2) 0.000(3)
C65 0.044(3) 0.054(3) 0.031(3) -0.001(2) -0.003(2) -0.012(2)
C66 0.032(3) 0.047(3) 0.036(3) -0.015(2) 0.004(2) -0.005(2)
C68 0.036(3) 0.040(3) 0.040(3) -0.015(2) -0.004(2) -0.005(2)
C69 0.030(3) 0.042(3) 0.034(2) -0.013(2) -0.001(2) -0.002(2)
C70 0.034(3) 0.046(3) 0.035(3) -0.012(2) -0.001(2) -0.007(2)
C71 0.030(3) 0.048(3) 0.038(3) -0.015(2) 0.000(2) -0.001(2)
C72 0.033(3) 0.046(3) 0.047(3) -0.017(2) -0.003(2) -0.005(2)
C73 0.030(3) 0.046(3) 0.041(3) -0.013(2) -0.004(2) 0.000(2)
C74 0.033(3) 0.048(3) 0.044(3) -0.016(2) -0.002(2) -0.005(2)
C75 0.036(3) 0.046(3) 0.036(3) -0.015(2) 0.002(2) -0.005(2)
C76 0.039(3) 0.046(3) 0.042(3) -0.012(2) 0.000(2) -0.007(2)
C77 0.036(3) 0.040(3) 0.042(3) -0.011(2) 0.003(2) -0.004(2)
C78 0.039(3) 0.041(3) 0.045(3) -0.011(2) -0.004(2) -0.002(2)
C79 0.039(3) 0.040(3) 0.042(3) -0.009(2) 0.002(2) -0.008(2)
C80 0.043(3) 0.040(3) 0.043(3) -0.010(2) -0.005(2) -0.007(2)
C81 0.038(3) 0.045(3) 0.046(3) -0.012(2) 0.001(2) -0.007(2)
C82 0.045(3) 0.040(3) 0.041(3) -0.006(2) -0.003(2) -0.007(2)
C83 0.044(3) 0.054(3) 0.050(3) -0.016(3) 0.002(3) -0.014(3)
C84 0.046(3) 0.056(3) 0.051(3) -0.008(3) -0.005(3) -0.018(3)
C85 0.043(4) 0.081(5) 0.102(5) -0.031(4) 0.001(4) -0.018(3)
C92 0.058(4) 0.055(3) 0.048(3) -0.017(3) -0.003(3) -0.001(3)
C97 0.082(5) 0.077(5) 0.041(3) -0.005(3) -0.001(3) 0.007(4)
C1C 0.072(11) 0.057(9) 0.031(6) -0.005(7) 0.001(6) 0.003(8)
C1D 0.072(12) 0.071(10) 0.048(7) -0.017(7) 0.001(7) 0.000(10)
C1E 0.067(14) 0.054(16) 0.034(7) -0.013(9) 0.007(7) 0.003(13)
C1G 0.061(10) 0.193(19) 0.075(10) -0.063(11) 0.019(8) -0.024(11)
C1J 0.079(16) 0.45(5) 0.076(14) -0.08(2) -0.010(12) 0.01(2)
C1K 0.078(14) 0.135(18) 0.048(9) -0.007(11) -0.006(9) 0.002(12)
C1L 0.32(5) 0.41(6) 0.22(4) 0.14(4) -0.07(3) -0.29(5)
C1N 0.20(3) 0.09(2) 0.16(3) 0.005(17) -0.13(3) 0.018(18)
C86 0.070(8) 0.053(6) 0.039(6) -0.022(5) -0.003(5) 0.005(5)
C87 0.058(7) 0.095(9) 0.026(5) -0.020(5) 0.011(5) -0.013(6)
C89' 0.058(7) 0.052(6) 0.035(5) -0.006(4) 0.001(5) -0.004(5)
C91' 0.062(7) 0.066(7) 0.036(5) -0.012(5) -0.003(5) -0.004(6)
C93 0.060(9) 0.063(8) 0.066(8) -0.015(6) -0.013(6) -0.001(6)
C96' 0.087(12) 0.077(10) 0.057(8) -0.017(7) -0.003(7) -0.004(9)
C102 0.40(8) 0.37(6) 0.24(5) 0.14(4) -0.04(5) 0.23(5)
C103 0.136(18) 0.081(12) 0.074(11) -0.002(9) -0.008(12) -0.036(12)
C105 0.056(10) 0.078(11) 0.097(11) -0.035(9) 0.007(9) -0.003(9)
C106 0.081(10) 0.038(7) 0.055(7) -0.013(5) -0.007(7) 0.006(6)
C1A 0.053(8) 0.071(8) 0.027(6) -0.011(5) 0.009(5) -0.007(6)
C1B 0.045(8) 0.074(9) 0.046(7) -0.028(6) 0.005(6) -0.002(6)
C1F 0.085(15) 0.108(16) 0.081(11) -0.064(11) -0.025(10) 0.028(11)
C1H 0.095(15) 0.062(11) 0.061(9) -0.011(8) -0.010(10) -0.010(11)
C1I 0.037(8) 0.059(10) 0.074(11) -0.006(8) -0.006(8) 0.014(7)
C1M 0.038(7) 0.044(7) 0.074(10) 0.030(7) -0.027(7) -0.027(6)
C89 0.047(7) 0.055(7) 0.029(5) -0.018(5) -0.008(5) 0.009(5)
C90 0.045(9) 0.060(10) 0.034(7) -0.017(8) -0.002(6) -0.002(8)
C91 0.051(7) 0.047(7) 0.033(6) -0.013(5) -0.002(5) -0.004(5)
C93' 0.053(7) 0.036(6) 0.044(6) -0.016(5) -0.010(5) 0.002(5)
C94 0.09(2) 0.032(13) 0.038(8) -0.010(8) -0.005(9) -0.001(12)
C95 0.051(11) 0.053(9) 0.029(6) -0.012(6) -0.007(5) -0.002(8)
C96 0.037(7) 0.040(7) 0.036(6) 0.003(5) 0.000(5) 0.011(6)
C98 0.075(10) 0.051(8) 0.060(8) -0.019(6) -0.006(7) 0.011(7)
C99 0.063(10) 0.050(8) 0.068(10) -0.009(7) 0.011(8) -0.027(7)
C100 0.063(11) 0.064(10) 0.072(11) -0.018(9) 0.015(10) -0.008(7)
C101 0.057(9) 0.057(8) 0.063(9) 0.005(7) -0.007(8) 0.001(7)
C104 0.031(8) 0.046(9) 0.089(15) 0.014(9) -0.018(9) -0.018(7)

loop_
_atom_type_symbol
_atom_type_description
_atom_type_scat_dispersion_real
_atom_type_scat_dispersion_imag
_atom_type_scat_source
C C 0.0033 0.0016 'International Tables Vol C Tables 4.2.6.8 and 6.1.1.4'
H H 0.0000 0.0000 'International Tables Vol C Tables 4.2.6.8 and 6.1.1.4'
N N 0.0061 0.0033 'International Tables Vol C Tables 4.2.6.8 and 6.1.1.4'
O O 0.0106 0.0060 'International Tables Vol C Tables 4.2.6.8 and 6.1.1.4'
Si Si 0.0817 0.0704 'International Tables Vol C Tables 4.2.6.8 and 6.1.1.4'

loop_
_geom_angle_atom_site_label_1
_geom_angle_atom_site_label_2
_geom_angle_atom_site_label_3
_geom_angle
O1 Si1 C65 109.0(2)
O1 Si1 C66 111.00(19)
C65 Si1 C66 109.2(2)
O1 Si1 C68 106.58(19)
C65 Si1 C68 111.4(2)
C66 Si1 C68 109.7(2)
O2 Si2 O1 179.10(16)
O2 Si2 N7 91.26(14)
O1 Si2 N7 88.30(14)
O2 Si2 N3 90.13(15)
O1 Si2 N3 90.31(15)
N7 Si2 N3 178.61(15)
O2 Si2 N5 90.31(14)
O1 Si2 N5 88.91(15)
N7 Si2 N5 90.03(15)
N3 Si2 N5 90.05(16)
O2 Si2 N1 89.95(15)
O1 Si2 N1 90.83(15)
N7 Si2 N1 89.89(16)
N3 Si2 N1 90.02(17)
N5 Si2 N1 179.73(17)
O2 Si3 O3 180.0(2)
O2 Si3 N11 90.18(15)
O3 Si3 N11 89.79(16)
O2 Si3 N15 90.19(15)
O3 Si3 N15 89.85(15)
N11 Si3 N15 179.41(18)
O2 Si3 N13 90.96(15)
O3 Si3 N13 89.05(15)
N11 Si3 N13 90.45(18)
N15 Si3 N13 90.01(18)
O2 Si3 N9 90.31(15)
O3 Si3 N9 89.68(15)
N11 Si3 N9 89.96(19)
N15 Si3 N9 89.57(19)
N13 Si3 N9 178.67(16)
O3 Si4' C89' 108.7(4)
O3 Si4' C86 109.3(4)
C89' Si4' C86 109.8(5)
O3 Si4' C87 108.7(3)
C89' Si4' C87 110.5(5)
C86 Si4' C87 109.7(5)
O3 Si4 C1A 111.0(5)
O3 Si4 C89 106.9(4)
C1A Si4 C89 108.0(5)
O3 Si4 C1B 110.1(4)
C1A Si4 C1B 107.8(6)
C89 Si4 C1B 113.0(6)
Si1 O1 Si2 161.3(2)
Si3 O2 Si2 178.5(2)
Si4' O3 Si3 164.1(2)
Si4 O3 Si3 160.6(3)
C8 N1 C1 108.0(4)
C8 N1 Si2 126.1(4)
C1 N1 Si2 125.9(3)
C9 N2 C8 121.2(4)
C16 N3 C9 107.4(4)
C16 N3 Si2 126.7(3)
C9 N3 Si2 125.9(4)
C16 N4 C17 122.3(4)
C24 N5 C17 107.3(4)
C24 N5 Si2 126.4(3)
C17 N5 Si2 126.2(3)
C24 N6 C25 121.2(4)
C25 N7 C32 106.7(4)
C25 N7 Si2 126.5(3)
C32 N7 Si2 126.8(3)
C1 N8 C32 121.9(4)
C40 N9 C33 108.8(5)
C40 N9 Si3 125.2(4)
C33 N9 Si3 126.0(4)
C40 N10 C41 121.0(5)
C41 N11 C48 109.2(5)
C41 N11 Si3 126.0(4)
C48 N11 Si3 124.9(4)
C49 N12 C48 121.6(5)
C49 N13 C56 108.4(4)
C49 N13 Si3 126.7(4)
C56 N13 Si3 124.9(4)
C56 N14 C57 121.2(5)
C57 N15 C64 107.8(5)
C57 N15 Si3 126.4(4)
C64 N15 Si3 125.7(4)
C64 N16 C33 120.9(5)
N8 C1 N1 128.3(4)
N8 C1 C2 122.1(5)
N1 C1 C2 109.6(5)
C7 C2 C3 121.5(6)
C7 C2 C1 106.2(5)
C3 C2 C1 132.2(7)
C4 C3 C2 117.0(8)
C3 C4 C5 122.8(8)
C4 C5 C6 121.4(7)
C5 C6 C7 116.2(8)
C2 C7 C6 121.0(7)
C2 C7 C8 107.1(5)
C6 C7 C8 131.9(7)
N2 C8 N1 128.4(5)
N2 C8 C7 122.6(5)
N1 C8 C7 109.0(5)
N2 C9 N3 128.3(5)
N2 C9 C10 122.1(5)
N3 C9 C10 109.6(5)
C15 C10 C11 122.2(7)
C15 C10 C9 106.6(5)
C11 C10 C9 131.1(8)
C12 C11 C10 117.2(9)
C11 C12 C13 121.7(9)
C12 C13 C14 123.5(8)
C15 C14 C13 113.3(8)
C10 C15 C14 122.0(6)
C10 C15 C16 107.3(5)
C14 C15 C16 130.8(7)
N4 C16 N3 127.1(4)
N4 C16 C15 123.7(5)
N3 C16 C15 109.1(5)
N4 C17 N5 127.6(5)
N4 C17 C18 122.7(5)
N5 C17 C18 109.7(4)
C23 C18 C19 121.9(5)
C23 C18 C17 107.0(4)
C19 C18 C17 131.1(6)
C20 C19 C18 117.6(6)
C19 C20 C21 120.7(6)
C20 C21 C22 121.9(6)
C23 C22 C21 116.2(6)
C22 C23 C18 121.7(5)
C22 C23 C24 132.2(5)
C18 C23 C24 106.1(4)
N6 C24 N5 128.2(4)
N6 C24 C23 121.9(4)
N5 C24 C23 109.8(4)
N6 C25 N7 127.6(4)
N6 C25 C26 122.3(4)
N7 C25 C26 110.1(4)
C31 C26 C27 121.2(5)
C31 C26 C25 107.0(4)
C27 C26 C25 131.8(5)
C28 C27 C26 116.7(6)
C27 C28 C29 122.0(6)
C28 C29 C30 122.2(6)
C29 C30 C31 116.4(6)
C26 C31 C30 121.4(5)
C26 C31 C32 106.4(4)
C30 C31 C32 132.2(6)
N8 C32 N7 127.1(4)
N8 C32 C31 123.1(5)
N7 C32 C31 109.8(4)
N16 C33 N9 128.7(5)
N16 C33 C34 121.7(6)
N9 C33 C34 109.5(6)
C35 C34 C39 120.0
C35 C34 C33 133.5(5)
C39 C34 C33 106.5(5)
C34 C35 C36 120.0
C35 C36 C37 120.0
C38 C37 C36 120.0
C37 C38 C39 120.0
C38 C39 C34 120.0
C38 C39 C40 133.2(4)
C34 C39 C40 106.8(4)
N10 C40 N9 129.6(5)
N10 C40 C39 122.0(6)
N9 C40 C39 108.4(6)
N10 C41 N11 128.1(5)
N10 C41 C42 123.2(5)
N11 C41 C42 108.7(6)
C43 C42 C47 120.0
C43 C42 C41 133.5(4)
C47 C42 C41 106.5(4)
C44 C43 C42 120.0
C43 C44 C45 120.0
C46 C45 C44 120.0
C45 C46 C47 120.0
C46 C47 C42 120.0
C46 C47 C48 132.3(4)
C42 C47 C48 107.7(4)
N12 C48 N11 128.8(5)
N12 C48 C47 123.3(5)
N11 C48 C47 107.9(5)
N12 C49 N13 127.6(5)
N12 C49 C50 122.4(5)
N13 C49 C50 110.0(5)
C51 C50 C55 120.0
C51 C50 C49 133.3(4)
C55 C50 C49 106.7(4)
C52 C51 C50 120.0
C51 C52 C53 120.0
C54 C53 C52 120.0
C53 C54 C55 120.0
C54 C55 C50 120.0
C54 C55 C56 133.1(4)
C50 C55 C56 106.9(4)
N14 C56 N13 129.0(5)
N14 C56 C55 123.1(5)
N13 C56 C55 107.9(5)
N14 C57 N15 128.5(5)
N14 C57 C58 122.0(5)
N15 C57 C58 109.5(6)
C59 C58 C63 120.0
C59 C58 C57 133.5(4)
C63 C58 C57 106.5(4)
C58 C59 C60 120.0
C61 C60 C59 120.0
C60 C61 C62 120.0
C63 C62 C61 120.0
C62 C63 C58 120.0
C62 C63 C64 133.5(4)
C58 C63 C64 106.5(4)
N16 C64 N15 129.1(6)
N16 C64 C63 121.3(6)
N15 C64 C63 109.6(6)
C69 C68 Si1 112.4(3)
C70 C69 C68 113.8(4)
C69 C70 C71 113.6(4)
C72 C71 C70 113.5(4)
C73 C72 C71 113.9(4)
C72 C73 C74 114.3(4)
C75 C74 C73 113.7(4)
C76 C75 C74 114.2(4)
C75 C76 C77 114.6(4)
C78 C77 C76 113.5(4)
C77 C78 C79 115.2(4)
C80 C79 C78 114.3(4)
C79 C80 C81 114.0(4)
C82 C81 C80 114.4(4)
C81 C82 C83 114.0(4)
C84 C83 C82 114.3(5)
C83 C84 C85 113.8(5)
C91' C92 C93 109.2(7)
C93' C92 C91 110.6(7)
C98 C97 C96 114.9(9)
C96' C97 C1G 117.9(11)
C91' C1C C89' 114.2(10)
C96' C1D C1E 111.6(18)
C93 C1E C1D 115.8(17)
C1K C1G C97 123.3(16)
C1K C1J C1L 134(3)
C1J C1K C1G 126(2)
C1J C1L C102 115(4)
C103 C1N C105 117(3)
C1C C89' Si4' 113.8(8)
C1C C91' C92 111.9(9)
C1E C93 C92 111.4(12)
C97 C96' C1D 113.6(14)
C103 C102 C1L 102(4)
C1N C103 C102 126(3)
C1N C105 C106 116.1(19)
C1H C1F C104 115(2)
C104 C1I C1M 118.3(16)
C101 C1M C1I 110.3(15)
C90 C89 Si4 113.8(9)
C91 C90 C89 117.4(11)
C90 C91 C92 112.8(9)
C92 C93' C94 110.1(15)
C95 C94 C93' 110.7(18)
C94 C95 C96 112.4(17)
C97 C96 C95 117.0(11)
C97 C98 C99 116.0(11)
C98 C99 C100 113.4(12)
C99 C100 C101 116.5(13)
C100 C101 C1M 113.0(14)
C1F C104 C1I 126(2)

loop_
_geom_bond_atom_site_label_1
_geom_bond_atom_site_label_2
_geom_bond_distance
Si1 O1 1.616(3)
Si1 C65 1.854(5)
Si1 C66 1.860(5)
Si1 C68 1.869(5)
Si2 O2 1.662(3)
Si2 O1 1.676(3)
Si2 N7 1.917(4)
Si2 N3 1.920(4)
Si2 N5 1.925(4)
Si2 N1 1.932(4)
Si3 O2 1.655(3)
Si3 O3 1.679(3)
Si3 N11 1.921(4)
Si3 N15 1.923(4)
Si3 N13 1.930(4)
Si3 N9 1.931(4)
Si4' O3 1.586(4)
Si4' C89' 1.848(10)
Si4' C86 1.866(10)
Si4' C87 1.866(11)
Si4 O3 1.633(4)
Si4 C1A 1.841(11)
Si4 C89 1.858(11)
Si4 C1B 1.869(12)
N1 C8 1.363(6)
N1 C1 1.375(6)
N2 C9 1.315(7)
N2 C8 1.323(7)
N3 C16 1.381(6)
N3 C9 1.381(6)
N4 C16 1.318(7)
N4 C17 1.323(6)
N5 C24 1.365(5)
N5 C17 1.376(6)
N6 C24 1.321(6)
N6 C25 1.332(6)
N7 C25 1.378(6)
N7 C32 1.384(6)
N8 C1 1.313(7)
N8 C32 1.322(6)
N9 C40 1.363(7)
N9 C33 1.364(7)
N10 C40 1.298(8)
N10 C41 1.316(8)
N11 C41 1.373(7)
N11 C48 1.374(7)
N12 C49 1.322(8)
N12 C48 1.322(8)
N13 C49 1.349(7)
N13 C56 1.393(7)
N14 C56 1.298(8)
N14 C57 1.316(8)
N15 C57 1.361(7)
N15 C64 1.368(7)
N16 C64 1.306(8)
N16 C33 1.306(8)
C1 C2 1.450(7)
C2 C7 1.381(9)
C2 C3 1.397(8)
C3 C4 1.362(10)
C4 C5 1.371(13)
C5 C6 1.400(12)
C6 C7 1.410(8)
C7 C8 1.458(8)
C9 C10 1.444(8)
C10 C15 1.382(9)
C10 C11 1.387(8)
C11 C12 1.347(14)
C12 C13 1.376(15)
C13 C14 1.418(11)
C14 C15 1.408(8)
C15 C16 1.445(7)
C17 C18 1.443(7)
C18 C23 1.382(7)
C18 C19 1.387(7)
C19 C20 1.375(9)
C20 C21 1.394(10)
C21 C22 1.407(8)
C22 C23 1.381(7)
C23 C24 1.459(7)
C25 C26 1.438(6)
C26 C31 1.386(7)
C26 C27 1.406(7)
C27 C28 1.368(9)
C28 C29 1.377(10)
C29 C30 1.384(9)
C30 C31 1.392(7)
C31 C32 1.449(7)
C33 C34 1.432(7)
C34 C35 1.3900
C34 C39 1.3900
C35 C36 1.3900
C36 C37 1.3900
C37 C38 1.3900
C38 C39 1.3900
C39 C40 1.452(7)
C41 C42 1.441(7)
C42 C43 1.3900
C42 C47 1.3900
C43 C44 1.3900
C44 C45 1.3900
C45 C46 1.3900
C46 C47 1.3900
C47 C48 1.441(7)
C49 C50 1.436(6)
C50 C51 1.3900
C50 C55 1.3900
C51 C52 1.3900
C52 C53 1.3900
C53 C54 1.3900
C54 C55 1.3900
C55 C56 1.449(6)
C57 C58 1.439(7)
C58 C59 1.3900
C58 C63 1.3900
C59 C60 1.3900
C60 C61 1.3900
C61 C62 1.3900
C62 C63 1.3900
C63 C64 1.432(7)
C68 C69 1.534(6)
C69 C70 1.525(6)
C70 C71 1.525(7)
C71 C72 1.523(7)
C72 C73 1.501(7)
C73 C74 1.530(7)
C74 C75 1.512(7)
C75 C76 1.511(7)
C76 C77 1.523(7)
C77 C78 1.511(7)
C78 C79 1.519(7)
C79 C80 1.506(7)
C80 C81 1.528(7)
C81 C82 1.509(7)
C82 C83 1.517(7)
C83 C84 1.510(7)
C84 C85 1.511(8)
C92 C93' 1.490(13)
C92 C91' 1.552(12)
C92 C93 1.570(13)
C92 C91 1.591(12)
C97 C96' 1.442(16)
C97 C98 1.464(13)
C97 C96 1.500(15)
C97 C1G 1.539(16)
C1C C91' 1.525(19)
C1C C89' 1.527(19)
C1D C96' 1.53(2)
C1D C1E 1.58(4)
C1E C93 1.48(3)
C1G C1K 1.43(2)
C1J C1K 1.35(3)
C1J C1L 1.35(4)
C1L C102 1.58(5)
C1N C103 1.45(4)
C1N C105 1.52(4)
C102 C103 1.56(5)
C105 C106 1.60(2)
C1F C1H 1.38(2)
C1F C104 1.41(3)
C1I C104 1.48(3)
C1I C1M 1.56(2)
C1M C101 1.54(3)
C89 C90 1.521(19)
C90 C91 1.50(2)
C93' C94 1.59(3)
C94 C95 1.48(4)
C95 C96 1.556(18)
C98 C99 1.49(2)
C99 C100 1.51(2)
C100 C101 1.53(2)
